data_7102138
loop_
_publ_author_name
'Val\'ik, Martin'
'\<Cejka, Jan'
'Havl\'ik, Martin'
'Kr\'al, Vladim\'ir'
'Dolensk\'y, Bohumil'

_publ_section_title
;
 calix-Tris-Tr\"oger's bases -- a new cavitand family
;
_journal_coden_ASTM CHCOFS
_journal_issue 37
_journal_name_full
;
 Chemical Communications (Cambridge, United Kingdom)
;
_journal_page_first 3835
_journal_page_last 3837
_journal_paper_doi 10.1039/b706791g
_journal_year 2007
_chemical_formula_moiety 'C37 H38 Cl2 N6 O3'
_chemical_formula_sum 'C37 H38 Cl2 N6 O3'
_chemical_formula_weight 685.65
_space_group_IT_number 2
_symmetry_cell_setting triclinic
_symmetry_space_group_name_Hall '-P 1'
_symmetry_space_group_name_H-M 'P -1'
_atom_sites_solution_hydrogens geom
_atom_sites_solution_primary direct
_audit_creation_date 07-03-14
_audit_creation_method CRYSTALS_ver_12.39
_cell_angle_alpha 79.270(5)
_cell_angle_beta 88.365(4)
_cell_angle_gamma 79.061(5)
_cell_formula_units_Z 4
_cell_length_a 12.4021(7)
_cell_length_b 15.2809(9)
_cell_length_c 18.0755(10)
_cell_measurement_reflns_used 0
_cell_measurement_temperature 150
_cell_measurement_theta_max 0
_cell_measurement_theta_min 0
_cell_volume 3304.4(3)
_computing_cell_refinement 'CrysAlis RED, (Oxford Diffraction, 2002)'
_computing_data_collection 'Xcalibur, (Oxford Diffraction, 2002)'
_computing_data_reduction 'CrysAlis RED, (Oxford Diffraction, 2002)'
_computing_molecular_graphics 'CAMERON (Watkin et al 1996)'
_computing_publication_material 'CRYSTALS (Betteridge et al 2003)'
_computing_structure_refinement 'CRYSTALS (Betteridge et al 2003)'
_computing_structure_solution 'SIR92 (Altomare et al, 1994)'
_diffrn_ambient_temperature 150
_diffrn_measured_fraction_theta_full 0.996
_diffrn_measured_fraction_theta_max 0.939
_diffrn_measurement_device_type 'Oxford Diffraction XCALIBUR'
_diffrn_measurement_method '\f & \w scans'
_diffrn_radiation_monochromator graphite
_diffrn_radiation_type 'Cu K\a'
_diffrn_radiation_wavelength 1.54180
_diffrn_reflns_av_R_equivalents 0.087
_diffrn_reflns_limit_h_max 15
_diffrn_reflns_limit_h_min -15
_diffrn_reflns_limit_k_max 19
_diffrn_reflns_limit_k_min -19
_diffrn_reflns_limit_l_max 22
_diffrn_reflns_limit_l_min -22
_diffrn_reflns_number 47673
_diffrn_reflns_theta_full 64.256
_diffrn_reflns_theta_max 76.495
_diffrn_reflns_theta_min 4.235
_diffrn_standards_number 0
_exptl_absorpt_coefficient_mu 2.152
_exptl_absorpt_correction_T_max 0.88
_exptl_absorpt_correction_T_min 0.75
_exptl_absorpt_correction_type analytical
_exptl_absorpt_process_details
;
Analytical Absorption (De Meulenaer & Tompa, 1965)
;
_exptl_crystal_colour colourless
_exptl_crystal_density_diffrn 1.378
_exptl_crystal_description plate
_exptl_crystal_F_000 1440
_exptl_crystal_size_max 0.27
_exptl_crystal_size_mid 0.19
_exptl_crystal_size_min 0.06
_refine_diff_density_max 0.74
_refine_diff_density_min -0.95
_refine_ls_extinction_method None
_refine_ls_goodness_of_fit_ref 1.1407
_refine_ls_hydrogen_treatment constr
_refine_ls_matrix_type full
_refine_ls_number_parameters 865
_refine_ls_number_reflns 9311
_refine_ls_number_restraints 0
_refine_ls_R_factor_all 0.0799
_refine_ls_R_factor_gt 0.0656
_refine_ls_shift/su_max 0.000639
_refine_ls_structure_factor_coef F
_refine_ls_weighting_details
;
Method, part 1, Chebychev polynomial, (Watkin, 1994, Prince, 1982)
[weight] = 1.0/[A~0~*T~0~(x)+A~1~*T~1~(x) ... +A~n-1~]*T~n-1~(x)]
where A~i~ are the Chebychev coefficients listed below and x= Fcalc/Fmax
Method = Robust Weighting (Prince, 1982)
W = [weight] * [1-(deltaF/6*sigmaF)^2^]^2^
A~i~ are:
34.2 23.2 32.1 10.8
;
_refine_ls_weighting_scheme calc
_refine_ls_wR_factor_all 0.0735
_refine_ls_wR_factor_gt 0.0689
_refine_ls_wR_factor_ref 0.0689
_reflns_limit_h_max 15
_reflns_limit_h_min -15
_reflns_limit_k_max 19
_reflns_limit_k_min -18
_reflns_limit_l_max 22
_reflns_limit_l_min 0
_reflns_number_gt 9311
_reflns_number_total 13050
_reflns_threshold_expression I>1.96u(I)
_cod_data_source_file b706791g.txt
_cod_data_source_block CRYSTALS_cif_1
_cod_depositor_comments
;
The following automatic conversions were performed:
'_symmetry_cell_setting' value 'Triclinic' changed to 'triclinic'
according to '/home/saulius/struct/CIF-dictionaries/cif_core.dic'
dictionary named 'cif_core.dic' version 2.4.1 from 2010-06-29.

Automatic conversion script
Id: cif_fix_enum 1527 2010-12-29 10:47:43Z saulius 
;
_cod_original_sg_symbol_H-M 'P -1 '
_cod_database_code 7102138

loop_
_symmetry_equiv_pos_as_xyz
x,y,z
-x,-y,-z

loop_
_atom_site_label
_atom_site_type_symbol
_atom_site_fract_x
_atom_site_fract_y
_atom_site_fract_z
_atom_site_U_iso_or_equiv
_atom_site_occupancy
_atom_site_adp_type
_atom_site_refinement_flags_posn
N401 N 0.47966(12) 0.19389(10) 0.48400(9) 0.0243 1.0000 Uani .
N402 N 0.43969(12) 0.31183(10) 0.55988(9) 0.0246 1.0000 Uani .
N501 N 0.67458(12) 0.44891(10) 0.43209(8) 0.0217 1.0000 Uani .
N502 N 0.81872(12) 0.45515(10) 0.33798(8) 0.0213 1.0000 Uani .
N601 N 0.76396(13) 0.20168(10) 0.28932(8) 0.0235 1.0000 Uani .
N602 N 0.68297(13) 0.06648(10) 0.32216(9) 0.0252 1.0000 Uani .
O301 O 1.54764(14) -0.15729(12) 0.96417(12) 0.0546 1.0000 Uani .
O401 O 0.67423(15) 0.07663(11) 0.80095(9) 0.0452 1.0000 Uani .
O501 O 1.14843(11) 0.34112(9) 0.55846(8) 0.0291 1.0000 Uani .
O601 O 1.06891(13) -0.13680(11) 0.46456(10) 0.0425 1.0000 Uani .
Cl701 Cl 0.38096(7) 0.33221(6) 0.24067(5) 0.0684 1.0000 Uani .
Cl702 Cl 0.36978(7) 0.48124(6) 0.32362(4) 0.0685 1.0000 Uani .
Cl801 Cl 0.14644(8) 0.68687(7) 0.24087(6) 0.0808 1.0000 Uani .
Cl802 Cl 0.13782(7) 0.53725(6) 0.16241(6) 0.0729 1.0000 Uani .
O101 O 1.23885(13) 0.09645(10) 1.32954(8) 0.0361 1.0000 Uani .
O201 O 1.65354(10) 0.35661(9) 1.03692(8) 0.0297 1.0000 Uani .
C301 C 1.17740(14) 0.21906(12) 0.87193(9) 0.0208 1.0000 Uani .
C302 C 1.10697(14) 0.17857(12) 0.92392(10) 0.0218 1.0000 Uani .
C303 C 1.07362(16) 0.09044(13) 0.91516(11) 0.0260 1.0000 Uani .
C304 C 1.15000(18) 0.11627(13) 0.79267(11) 0.0295 1.0000 Uani .
C305 C 1.33379(16) 0.12891(13) 0.81814(11) 0.0288 1.0000 Uani .
C306 C 1.34135(16) 0.03440(13) 0.86579(10) 0.0272 1.0000 Uani .
C307 C 1.24653(16) 0.00048(13) 0.88730(10) 0.0250 1.0000 Uani .
C308 C 1.25498(17) -0.08357(12) 0.93589(10) 0.0278 1.0000 Uani .
C309 C 1.35612(18) -0.13398(13) 0.95970(12) 0.0333 1.0000 Uani .
C310 C 1.45131(19) -0.10157(15) 0.93647(13) 0.0381 1.0000 Uani .
C311 C 1.44469(17) -0.01682(14) 0.88999(13) 0.0355 1.0000 Uani .
C312 C 1.6471(2) -0.1270(2) 0.94504(19) 0.0613 1.0000 Uani .
N101 N 0.98497(12) 0.18208(10) 1.03198(8) 0.0216 1.0000 Uani .
N102 N 0.96119(12) 0.30851(10) 1.09917(8) 0.0217 1.0000 Uani .
N201 N 1.16653(12) 0.43850(10) 0.93848(8) 0.0215 1.0000 Uani .
N202 N 1.29759(12) 0.43573(10) 0.83574(8) 0.0224 1.0000 Uani .
N301 N 1.21918(13) 0.17887(10) 0.80848(8) 0.0247 1.0000 Uani .
N302 N 1.13986(13) 0.04674(10) 0.85897(9) 0.0247 1.0000 Uani .
C101 C 1.05965(13) 0.22438(12) 0.98121(10) 0.0206 1.0000 Uani .
C102 C 1.07999(13) 0.30985(12) 0.98574(10) 0.0206 1.0000 Uani .
C103 C 1.01765(14) 0.36431(12) 1.04091(10) 0.0222 1.0000 Uani .
C104 C 0.90676(14) 0.25083(12) 1.06251(11) 0.0240 1.0000 Uani .
C105 C 1.04173(15) 0.11653(12) 1.09612(10) 0.0227 1.0000 Uani .
C106 C 1.07500(14) 0.16194(12) 1.15765(10) 0.0214 1.0000 Uani .
C107 C 1.03578(14) 0.25435(12) 1.15607(10) 0.0213 1.0000 Uani .
C108 C 1.06907(15) 0.29507(12) 1.21240(11) 0.0253 1.0000 Uani .
C109 C 1.13761(15) 0.24520(13) 1.27052(11) 0.0278 1.0000 Uani .
C110 C 1.17358(15) 0.15242(14) 1.27345(10) 0.0262 1.0000 Uani .
C111 C 1.14282(15) 0.11135(12) 1.21660(10) 0.0246 1.0000 Uani .
C112 C 1.2734(2) 0.13662(17) 1.38719(13) 0.0423 1.0000 Uani .
C201 C 1.15223(14) 0.34874(11) 0.93398(10) 0.0198 1.0000 Uani .
C202 C 1.20142(14) 0.30469(12) 0.87688(9) 0.0207 1.0000 Uani .
C203 C 1.27070(15) 0.35199(12) 0.81688(10) 0.0234 1.0000 Uani .
C204 C 1.19855(15) 0.48572(12) 0.86590(10) 0.0247 1.0000 Uani .
C205 C 1.25017(14) 0.43861(12) 0.99466(10) 0.0226 1.0000 Uani .
C206 C 1.36677(14) 0.41569(11) 0.96611(10) 0.0213 1.0000 Uani .
C207 C 1.38615(15) 0.41587(12) 0.88958(10) 0.0231 1.0000 Uani .
C208 C 1.49432(16) 0.39753(12) 0.86467(11) 0.0258 1.0000 Uani .
C209 C 1.58216(15) 0.37842(13) 0.91452(11) 0.0274 1.0000 Uani .
C210 C 1.56166(15) 0.37756(12) 0.99103(11) 0.0260 1.0000 Uani .
C211 C 1.45527(15) 0.39689(12) 1.01670(10) 0.0232 1.0000 Uani .
C212 C 1.63438(17) 0.34114(14) 1.11571(12) 0.0318 1.0000 Uani .
C401 C 0.56445(14) 0.23701(12) 0.44591(10) 0.0212 1.0000 Uani .
C402 C 0.58262(14) 0.31968(12) 0.46034(10) 0.0213 1.0000 Uani .
C403 C 0.50937(14) 0.36913(12) 0.51455(10) 0.0233 1.0000 Uani .
C404 C 0.39483(14) 0.26154(13) 0.51106(11) 0.0264 1.0000 Uani .
C405 C 0.52013(15) 0.12244(12) 0.54902(11) 0.0263 1.0000 Uani .
C406 C 0.53786(15) 0.15885(12) 0.61935(11) 0.0267 1.0000 Uani .
C407 C 0.49984(15) 0.25129(12) 0.62152(11) 0.0255 1.0000 Uani .
C408 C 0.52274(17) 0.28486(13) 0.68435(11) 0.0308 1.0000 Uani .
C409 C 0.58226(18) 0.22885(14) 0.74514(12) 0.0349 1.0000 Uani .
C410 C 0.61661(18) 0.13717(15) 0.74328(12) 0.0345 1.0000 Uani .
C411 C 0.59402(17) 0.10273(13) 0.68118(12) 0.0317 1.0000 Uani .
C412 C 0.6975(3) 0.1100(2) 0.86522(15) 0.0604 1.0000 Uani .
C501 C 0.66222(13) 0.36127(11) 0.41853(10) 0.0193 1.0000 Uani .
C502 C 0.72242(14) 0.32290(12) 0.36212(10) 0.0200 1.0000 Uani .
C503 C 0.79721(14) 0.37476(12) 0.31058(10) 0.0218 1.0000 Uani .
C504 C 0.71504(14) 0.50215(12) 0.36460(10) 0.0226 1.0000 Uani .
C505 C 0.75143(14) 0.44174(12) 0.49472(10) 0.0236 1.0000 Uani .
C506 C 0.87073(14) 0.41964(11) 0.47288(10) 0.0211 1.0000 Uani .
C507 C 0.90026(14) 0.42965(11) 0.39696(10) 0.0196 1.0000 Uani .
C508 C 1.01072(15) 0.41317(12) 0.37773(10) 0.0241 1.0000 Uani .
C509 C 1.09182(15) 0.38364(13) 0.43270(11) 0.0255 1.0000 Uani .
C510 C 1.06186(15) 0.37259(12) 0.50846(10) 0.0239 1.0000 Uani .
C511 C 0.95254(15) 0.39124(12) 0.52879(10) 0.0242 1.0000 Uani .
C512 C 1.12273(18) 0.32008(15) 0.63608(12) 0.0332 1.0000 Uani .
C601 C 0.70358(14) 0.23847(12) 0.34890(10) 0.0205 1.0000 Uani .
C602 C 0.62542(14) 0.19520(11) 0.39041(10) 0.0210 1.0000 Uani .
C603 C 0.60187(15) 0.10694(13) 0.37227(11) 0.0262 1.0000 Uani .
C604 C 0.70515(17) 0.13873(13) 0.26167(10) 0.0277 1.0000 Uani .
C605 C 0.87511(15) 0.15286(12) 0.31295(10) 0.0242 1.0000 Uani .
C606 C 0.87800(15) 0.05708(12) 0.35512(10) 0.0236 1.0000 Uani .
C607 C 0.78295(15) 0.01941(12) 0.36086(10) 0.0236 1.0000 Uani .
C608 C 0.78661(17) -0.06829(13) 0.40193(11) 0.0292 1.0000 Uani .
C609 C 0.88224(18) -0.11761(13) 0.43663(11) 0.0317 1.0000 Uani .
C610 C 0.97807(17) -0.08103(14) 0.42960(12) 0.0314 1.0000 Uani .
C611 C 0.97591(16) 0.00586(13) 0.38905(11) 0.0284 1.0000 Uani .
C612 C 1.1699(2) -0.10671(18) 0.45371(15) 0.0470 1.0000 Uani .
C701 C 0.4530(2) 0.40417(18) 0.27510(15) 0.0468 1.0000 Uani .
C801 C 0.0667(3) 0.6254(3) 0.2005(2) 0.0696 1.0000 Uani .
H3031 H 1.0829 0.0480 0.9648 0.0315 1.0000 Uiso R
H3032 H 0.9947 0.1036 0.8993 0.0315 1.0000 Uiso R
H3041 H 1.1835 0.0860 0.7508 0.0357 1.0000 Uiso R
H3042 H 1.0752 0.1516 0.7771 0.0357 1.0000 Uiso R
H3051 H 1.3772 0.1640 0.8433 0.0336 1.0000 Uiso R
H3052 H 1.3654 0.1230 0.7674 0.0336 1.0000 Uiso R
H3081 H 1.1869 -0.1071 0.9533 0.0341 1.0000 Uiso R
H3091 H 1.3611 -0.1942 0.9939 0.0388 1.0000 Uiso R
H3111 H 1.5130 0.0072 0.8741 0.0411 1.0000 Uiso R
H3121 H 1.7098 -0.1741 0.9689 0.0677 1.0000 Uiso R
H3122 H 1.6463 -0.0692 0.9636 0.0677 1.0000 Uiso R
H3123 H 1.6557 -0.1164 0.8891 0.0677 1.0000 Uiso R
H1031 H 1.0707 0.3913 1.0661 0.0265 1.0000 Uiso R
H1032 H 0.9616 0.4140 1.0124 0.0265 1.0000 Uiso R
H1041 H 0.8594 0.2196 1.1002 0.0290 1.0000 Uiso R
H1042 H 0.8599 0.2900 1.0203 0.0290 1.0000 Uiso R
H1051 H 1.1093 0.0808 1.0770 0.0272 1.0000 Uiso R
H1052 H 0.9914 0.0747 1.1182 0.0272 1.0000 Uiso R
H1081 H 1.0429 0.3615 1.2107 0.0307 1.0000 Uiso R
H1091 H 1.1612 0.2755 1.3101 0.0340 1.0000 Uiso R
H1111 H 1.1696 0.0450 1.2183 0.0288 1.0000 Uiso R
H1121 H 1.3203 0.0889 1.4244 0.0499 1.0000 Uiso R
H1122 H 1.3166 0.1839 1.3647 0.0499 1.0000 Uiso R
H1123 H 1.2075 0.1653 1.4132 0.0499 1.0000 Uiso R
H2031 H 1.3408 0.3091 0.8112 0.0284 1.0000 Uiso R
H2032 H 1.2291 0.3683 0.7682 0.0284 1.0000 Uiso R
H2041 H 1.2128 0.5462 0.8721 0.0287 1.0000 Uiso R
H2042 H 1.1369 0.4944 0.8292 0.0287 1.0000 Uiso R
H2051 H 1.2388 0.5002 1.0082 0.0275 1.0000 Uiso R
H2052 H 1.2408 0.3928 1.0405 0.0275 1.0000 Uiso R
H2081 H 1.5086 0.3982 0.8099 0.0304 1.0000 Uiso R
H2091 H 1.6592 0.3654 0.8960 0.0325 1.0000 Uiso R
H2111 H 1.4416 0.3976 1.0714 0.0278 1.0000 Uiso R
H2121 H 1.7061 0.3266 1.1433 0.0374 1.0000 Uiso R
H2122 H 1.5885 0.3968 1.1298 0.0374 1.0000 Uiso R
H2123 H 1.5949 0.2891 1.1295 0.0374 1.0000 Uiso R
H4031 H 0.5570 0.3893 0.5493 0.0273 1.0000 Uiso R
H4032 H 0.4610 0.4233 0.4848 0.0273 1.0000 Uiso R
H4041 H 0.3389 0.2298 0.5398 0.0313 1.0000 Uiso R
H4042 H 0.3588 0.3053 0.4666 0.0313 1.0000 Uiso R
H4051 H 0.5916 0.0869 0.5351 0.0314 1.0000 Uiso R
H4052 H 0.4653 0.0816 0.5605 0.0314 1.0000 Uiso R
H4081 H 0.4960 0.3504 0.6860 0.0353 1.0000 Uiso R
H4091 H 0.6001 0.2542 0.7895 0.0407 1.0000 Uiso R
H4111 H 0.6186 0.0366 0.6807 0.0365 1.0000 Uiso R
H4121 H 0.7394 0.0593 0.9027 0.0689 1.0000 Uiso R
H4122 H 0.7425 0.1583 0.8504 0.0689 1.0000 Uiso R
H4123 H 0.6272 0.1360 0.8882 0.0689 1.0000 Uiso R
H5031 H 0.8689 0.3330 0.3065 0.0261 1.0000 Uiso R
H5032 H 0.7618 0.3952 0.2597 0.0261 1.0000 Uiso R
H5041 H 0.7265 0.5610 0.3766 0.0267 1.0000 Uiso R
H5042 H 0.6587 0.5142 0.3237 0.0267 1.0000 Uiso R
H5051 H 0.7384 0.5010 0.5126 0.0294 1.0000 Uiso R
H5052 H 0.7363 0.3928 0.5366 0.0294 1.0000 Uiso R
H5081 H 1.0319 0.4228 0.3234 0.0295 1.0000 Uiso R
H5091 H 1.1709 0.3704 0.4182 0.0305 1.0000 Uiso R
H5111 H 0.9320 0.3846 0.5832 0.0294 1.0000 Uiso R
H5121 H 1.1922 0.2981 0.6662 0.0389 1.0000 Uiso R
H5122 H 1.0807 0.3757 0.6526 0.0389 1.0000 Uiso R
H5123 H 1.0772 0.2717 0.6441 0.0389 1.0000 Uiso R
H6031 H 0.6014 0.0625 0.4205 0.0321 1.0000 Uiso R
H6032 H 0.5280 0.1198 0.3476 0.0321 1.0000 Uiso R
H6041 H 0.7510 0.1109 0.2226 0.0345 1.0000 Uiso R
H6042 H 0.6338 0.1736 0.2386 0.0345 1.0000 Uiso R
H6051 H 0.9060 0.1873 0.3465 0.0285 1.0000 Uiso R
H6052 H 0.9217 0.1502 0.2671 0.0285 1.0000 Uiso R
H6081 H 0.7190 -0.0955 0.4061 0.0351 1.0000 Uiso R
H6091 H 0.8832 -0.1797 0.4668 0.0371 1.0000 Uiso R
H6111 H 1.0444 0.0321 0.3840 0.0337 1.0000 Uiso R
H6121 H 1.2292 -0.1536 0.4819 0.0530 1.0000 Uiso R
H6122 H 1.1642 -0.0486 0.4728 0.0530 1.0000 Uiso R
H6123 H 1.1878 -0.0965 0.3988 0.0530 1.0000 Uiso R
H7011 H 0.5117 0.3662 0.3103 0.0547 1.0000 Uiso R
H7012 H 0.4874 0.4394 0.2316 0.0547 1.0000 Uiso R
H8011 H 0.0207 0.6682 0.1597 0.0841 1.0000 Uiso R
H8012 H 0.0179 0.6000 0.2406 0.0841 1.0000 Uiso R

loop_
_atom_site_aniso_label
_atom_site_aniso_U_11
_atom_site_aniso_U_22
_atom_site_aniso_U_33
_atom_site_aniso_U_23
_atom_site_aniso_U_13
_atom_site_aniso_U_12
N401 0.0181(7) 0.0214(7) 0.0335(8) -0.0058(6) 0.0062(6) -0.0039(6)
N402 0.0208(7) 0.0189(7) 0.0341(8) -0.0059(6) 0.0079(6) -0.0037(6)
N501 0.0204(7) 0.0180(7) 0.0270(7) -0.0052(6) 0.0034(6) -0.0040(6)
N502 0.0213(7) 0.0196(7) 0.0226(7) -0.0028(5) 0.0013(5) -0.0037(6)
N601 0.0266(7) 0.0218(7) 0.0226(7) -0.0060(6) 0.0052(6) -0.0046(6)
N602 0.0299(8) 0.0195(7) 0.0277(8) -0.0066(6) 0.0025(6) -0.0068(6)
O301 0.0383(9) 0.0365(9) 0.0745(13) 0.0101(8) 0.0010(8) 0.0094(7)
O401 0.0629(11) 0.0335(8) 0.0309(8) -0.0039(6) -0.0003(7) 0.0099(7)
O501 0.0263(6) 0.0312(7) 0.0283(7) -0.0040(5) -0.0059(5) -0.0021(5)
O601 0.0346(8) 0.0328(8) 0.0510(9) 0.0047(7) 0.0021(7) 0.0041(6)
Cl701 0.0628(4) 0.0743(5) 0.0771(5) -0.0190(4) -0.0005(4) -0.0304(4)
Cl702 0.0713(5) 0.0728(5) 0.0546(4) -0.0186(3) 0.0055(3) 0.0099(4)
Cl801 0.0712(5) 0.0732(5) 0.1071(7) -0.0391(5) -0.0089(5) -0.0126(4)
Cl802 0.0637(4) 0.0683(5) 0.0951(6) -0.0395(4) 0.0048(4) -0.0096(4)
O101 0.0415(8) 0.0327(7) 0.0309(7) -0.0078(6) -0.0090(6) 0.0038(6)
O201 0.0199(6) 0.0302(7) 0.0379(7) -0.0054(6) -0.0003(5) -0.0027(5)
C301 0.0192(8) 0.0225(8) 0.0201(8) -0.0051(6) 0.0008(6) -0.0011(6)
C302 0.0214(8) 0.0198(8) 0.0235(8) -0.0040(7) 0.0003(6) -0.0025(7)
C303 0.0273(9) 0.0240(9) 0.0287(9) -0.0072(7) 0.0025(7) -0.0077(7)
C304 0.0414(11) 0.0251(9) 0.0237(9) -0.0079(7) -0.0008(8) -0.0071(8)
C305 0.0315(10) 0.0226(9) 0.0305(9) -0.0052(7) 0.0114(7) -0.0020(7)
C306 0.0306(9) 0.0238(9) 0.0252(9) -0.0047(7) 0.0090(7) -0.0016(7)
C307 0.0316(9) 0.0232(9) 0.0212(8) -0.0076(7) 0.0025(7) -0.0045(7)
C308 0.0386(10) 0.0201(9) 0.0266(9) -0.0070(7) 0.0025(8) -0.0076(8)
C309 0.0424(11) 0.0212(9) 0.0341(10) -0.0040(8) 0.0030(8) -0.0022(8)
C310 0.0342(11) 0.0318(11) 0.0422(12) -0.0041(9) 0.0056(9) 0.0055(9)
C311 0.0312(10) 0.0272(10) 0.0444(12) -0.0044(9) 0.0102(9) 0.0003(8)
C312 0.0371(13) 0.0550(16) 0.077(2) 0.0079(14) 0.0027(13) 0.0076(12)
N101 0.0184(7) 0.0206(7) 0.0266(7) -0.0064(6) 0.0047(6) -0.0042(6)
N102 0.0180(7) 0.0194(7) 0.0272(7) -0.0051(6) 0.0051(6) -0.0018(5)
N201 0.0218(7) 0.0173(7) 0.0250(7) -0.0027(6) 0.0025(6) -0.0040(6)
N202 0.0230(7) 0.0195(7) 0.0238(7) -0.0034(6) 0.0043(6) -0.0031(6)
N301 0.0319(8) 0.0216(7) 0.0209(7) -0.0059(6) 0.0037(6) -0.0043(6)
N302 0.0290(8) 0.0211(7) 0.0250(7) -0.0075(6) 0.0011(6) -0.0039(6)
C101 0.0166(7) 0.0203(8) 0.0248(8) -0.0036(6) 0.0023(6) -0.0040(6)
C102 0.0180(8) 0.0190(8) 0.0239(8) -0.0049(6) -0.0008(6) -0.0006(6)
C103 0.0215(8) 0.0193(8) 0.0261(8) -0.0054(7) 0.0054(7) -0.0041(7)
C104 0.0175(8) 0.0248(9) 0.0312(9) -0.0088(7) 0.0062(7) -0.0051(7)
C105 0.0230(8) 0.0188(8) 0.0268(9) -0.0062(7) 0.0048(7) -0.0040(7)
C106 0.0203(8) 0.0214(8) 0.0239(8) -0.0062(7) 0.0068(6) -0.0064(7)
C107 0.0166(7) 0.0231(8) 0.0242(8) -0.0055(7) 0.0072(6) -0.0036(6)
C108 0.0265(9) 0.0218(8) 0.0296(9) -0.0100(7) 0.0052(7) -0.0055(7)
C109 0.0265(9) 0.0276(9) 0.0314(9) -0.0101(7) 0.0038(7) -0.0065(7)
C110 0.0224(8) 0.0300(9) 0.0254(9) -0.0056(7) 0.0013(7) -0.0025(7)
C111 0.0241(8) 0.0232(9) 0.0262(9) -0.0078(7) 0.0069(7) -0.0019(7)
C112 0.0503(13) 0.0416(12) 0.0333(11) -0.0113(9) -0.0115(10) 0.0013(10)
C201 0.0180(7) 0.0175(8) 0.0229(8) -0.0036(6) 0.0015(6) -0.0013(6)
C202 0.0206(8) 0.0197(8) 0.0202(8) -0.0017(6) 0.0005(6) -0.0021(6)
C203 0.0272(9) 0.0233(9) 0.0210(8) -0.0073(7) 0.0059(7) -0.0056(7)
C204 0.0262(9) 0.0191(8) 0.0270(9) -0.0022(7) 0.0054(7) -0.0026(7)
C205 0.0217(8) 0.0236(8) 0.0235(8) -0.0061(7) 0.0035(6) -0.0056(7)
C206 0.0221(8) 0.0159(8) 0.0267(8) -0.0050(6) 0.0046(7) -0.0049(6)
C207 0.0233(8) 0.0184(8) 0.0272(9) -0.0031(7) 0.0052(7) -0.0047(6)
C208 0.0276(9) 0.0217(8) 0.0273(9) -0.0051(7) 0.0086(7) -0.0030(7)
C209 0.0212(8) 0.0229(9) 0.0379(10) -0.0075(7) 0.0104(7) -0.0034(7)
C210 0.0228(9) 0.0206(8) 0.0341(10) -0.0035(7) 0.0008(7) -0.0044(7)
C211 0.0236(9) 0.0194(8) 0.0266(9) -0.0048(7) 0.0040(7) -0.0040(7)
C212 0.0276(9) 0.0311(10) 0.0362(10) -0.0051(8) -0.0022(8) -0.0050(8)
C401 0.0175(8) 0.0192(8) 0.0257(8) -0.0027(6) 0.0021(6) -0.0024(6)
C402 0.0173(8) 0.0186(8) 0.0276(9) -0.0054(7) 0.0001(6) -0.0018(6)
C403 0.0204(8) 0.0191(8) 0.0298(9) -0.0056(7) 0.0067(7) -0.0022(7)
C404 0.0173(8) 0.0247(9) 0.0377(10) -0.0082(8) 0.0049(7) -0.0036(7)
C405 0.0247(9) 0.0196(8) 0.0352(10) -0.0054(7) 0.0093(7) -0.0065(7)
C406 0.0248(9) 0.0220(9) 0.0327(9) -0.0063(7) 0.0119(7) -0.0030(7)
C407 0.0229(8) 0.0203(9) 0.0317(9) -0.0045(7) 0.0097(7) -0.0015(7)
C408 0.0328(10) 0.0236(9) 0.0332(10) -0.0069(8) 0.0071(8) 0.0021(8)
C409 0.0387(11) 0.0310(10) 0.0327(10) -0.0085(8) 0.0045(8) 0.0008(9)
C410 0.0380(11) 0.0313(10) 0.0290(10) -0.0020(8) 0.0073(8) 0.0019(9)
C411 0.0355(10) 0.0231(9) 0.0330(10) -0.0048(8) 0.0120(8) 0.0015(8)
C412 0.089(2) 0.0460(15) 0.0386(13) -0.0057(11) -0.0171(13) 0.0059(14)
C501 0.0167(7) 0.0176(8) 0.0231(8) -0.0036(6) 0.0003(6) -0.0021(6)
C502 0.0181(7) 0.0193(8) 0.0214(8) -0.0020(6) 0.0014(6) -0.0022(6)
C503 0.0217(8) 0.0218(8) 0.0226(8) -0.0051(6) 0.0023(6) -0.0048(7)
C504 0.0208(8) 0.0172(8) 0.0289(9) -0.0027(7) 0.0027(7) -0.0032(6)
C505 0.0220(8) 0.0257(9) 0.0261(8) -0.0104(7) 0.0046(7) -0.0072(7)
C506 0.0209(8) 0.0175(8) 0.0261(8) -0.0070(6) 0.0029(6) -0.0042(6)
C507 0.0189(8) 0.0142(7) 0.0262(8) -0.0043(6) 0.0027(6) -0.0042(6)
C508 0.0234(9) 0.0235(8) 0.0271(9) -0.0090(7) 0.0051(7) -0.0053(7)
C509 0.0203(8) 0.0241(9) 0.0322(9) -0.0091(7) 0.0041(7) -0.0010(7)
C510 0.0216(8) 0.0202(8) 0.0304(9) -0.0064(7) -0.0034(7) -0.0029(7)
C511 0.0257(9) 0.0243(9) 0.0245(8) -0.0070(7) 0.0032(7) -0.0072(7)
C512 0.0359(10) 0.0306(10) 0.0319(10) -0.0025(8) -0.0059(8) -0.0055(8)
C601 0.0171(7) 0.0207(8) 0.0229(8) -0.0037(6) 0.0006(6) -0.0017(6)
C602 0.0193(8) 0.0174(8) 0.0271(9) -0.0065(7) 0.0009(6) -0.0030(6)
C603 0.0250(9) 0.0232(9) 0.0330(9) -0.0089(7) 0.0033(7) -0.0083(7)
C604 0.0370(10) 0.0248(9) 0.0250(9) -0.0094(7) 0.0017(7) -0.0105(8)
C605 0.0251(9) 0.0196(8) 0.0278(9) -0.0040(7) 0.0093(7) -0.0056(7)
C606 0.0266(9) 0.0202(8) 0.0245(9) -0.0049(7) 0.0087(7) -0.0060(7)
C607 0.0257(9) 0.0209(8) 0.0260(9) -0.0092(7) 0.0085(7) -0.0051(7)
C608 0.0337(10) 0.0195(9) 0.0348(10) -0.0062(7) 0.0108(8) -0.0065(8)
C609 0.0395(11) 0.0210(9) 0.0329(10) -0.0034(7) 0.0116(8) -0.0047(8)
C610 0.0296(10) 0.0270(10) 0.0338(10) -0.0055(8) 0.0064(8) 0.0029(8)
C611 0.0261(9) 0.0251(9) 0.0337(10) -0.0070(8) 0.0089(7) -0.0038(7)
C612 0.0354(12) 0.0469(14) 0.0505(14) 0.0014(11) 0.0020(10) 0.0022(10)
C701 0.0408(12) 0.0467(13) 0.0500(13) -0.0046(11) 0.0063(10) -0.0060(10)
C801 0.0498(16) 0.077(2) 0.085(2) -0.0329(18) -0.0023(15) -0.0013(15)

loop_
_atom_type_symbol
_atom_type_scat_dispersion_real
_atom_type_scat_dispersion_imag
_atom_type_scat_Cromer_Mann_a1
_atom_type_scat_Cromer_Mann_b1
_atom_type_scat_Cromer_Mann_a2
_atom_type_scat_Cromer_Mann_b2
_atom_type_scat_Cromer_Mann_a3
_atom_type_scat_Cromer_Mann_b3
_atom_type_scat_Cromer_Mann_a4
_atom_type_scat_Cromer_Mann_b4
_atom_type_scat_Cromer_Mann_c
_atom_type_scat_source
C 0.0181 0.0091 2.3100 20.8439 1.0200 10.2075 1.5886 0.5687 0.8650 51.6512 0.2156 'International Tables Vol C 4.2.6.8 and 6.1.1.4'
H 0.0000 0.0000 0.4930 10.5109 0.3229 26.1257 0.1402 3.1424 0.0408 57.7998 0.0030 'International Tables Vol C 4.2.6.8 and 6.1.1.4'
N 0.0311 0.0180 12.2126 0.0057 3.1322 9.8933 2.0125 28.9975 1.1663 0.5826 -11.5290 'International Tables Vol C 4.2.6.8 and 6.1.1.4'
O 0.0492 0.0322 3.0485 13.2771 2.2868 5.7011 1.5463 0.3239 0.8670 32.9089 0.2508 'International Tables Vol C 4.2.6.8 and 6.1.1.4'
Cl 0.3639 0.7018 11.4604 0.0104 7.1964 1.1662 6.2556 18.5194 1.6455 47.7784 -9.5574 'International Tables Vol C 4.2.6.8 and 6.1.1.4'

loop_
_geom_angle_atom_site_label_1
_geom_angle_atom_site_label_2
_geom_angle_atom_site_label_3
_geom_angle
_geom_angle_publ_flag
C401 N401 C404 110.04(14) yes
C401 N401 C405 113.54(14) yes
C404 N401 C405 107.93(15) yes
C403 N402 C404 108.63(15) yes
C403 N402 C407 111.50(14) yes
C404 N402 C407 110.82(15) yes
C501 N501 C504 110.76(14) yes
C501 N501 C505 112.22(14) yes
C504 N501 C505 108.19(14) yes
C503 N502 C504 108.20(13) yes
C503 N502 C507 111.11(13) yes
C504 N502 C507 110.93(14) yes
C601 N601 C604 110.23(14) yes
C601 N601 C605 112.59(14) yes
C604 N601 C605 108.43(14) yes
C603 N602 C604 108.11(15) yes
C603 N602 C607 112.51(14) yes
C604 N602 C607 110.56(15) yes
C310 O301 C312 118.19(19) yes
C410 O401 C412 117.54(18) yes
C510 O501 C512 117.34(15) yes
C610 O601 C612 117.56(17) yes
C110 O101 C112 117.26(16) yes
C210 O201 C212 116.30(14) yes
C302 C301 N301 121.08(16) yes
C302 C301 C202 120.68(16) yes
N301 C301 C202 118.01(15) yes
C301 C302 C303 120.86(16) yes
C301 C302 C101 119.26(16) yes
C303 C302 C101 119.67(16) yes
C302 C303 N302 112.33(15) yes
C302 C303 H3031 108.765 no
N302 C303 H3031 108.717 no
C302 C303 H3032 108.751 no
N302 C303 H3032 108.780 no
H3031 C303 H3032 109.467 no
N301 C304 N302 111.58(15) yes
N301 C304 H3041 108.936 no
N302 C304 H3041 108.998 no
N301 C304 H3042 108.904 no
N302 C304 H3042 108.930 no
H3041 C304 H3042 109.467 no
C306 C305 N301 112.12(15) yes
C306 C305 H3051 108.803 no
N301 C305 H3051 108.799 no
C306 C305 H3052 108.821 no
N301 C305 H3052 108.803 no
H3051 C305 H3052 109.467 no
C305 C306 C307 120.32(17) yes
C305 C306 C311 119.42(18) yes
C307 C306 C311 120.22(18) yes
C306 C307 C308 119.30(18) yes
C306 C307 N302 122.28(17) yes
C308 C307 N302 118.37(17) yes
C307 C308 C309 120.59(18) yes
C307 C308 H3081 119.690 no
C309 C308 H3081 119.724 no
C308 C309 C310 120.25(19) yes
C308 C309 H3091 119.821 no
C310 C309 H3091 119.926 no
C309 C310 O301 115.24(19) yes
C309 C310 C311 120.1(2) yes
O301 C310 C311 124.6(2) yes
C306 C311 C310 119.4(2) yes
C306 C311 H3111 120.277 no
C310 C311 H3111 120.280 no
O301 C312 H3121 109.446 no
O301 C312 H3122 109.507 no
H3121 C312 H3122 109.475 no
O301 C312 H3123 109.447 no
H3121 C312 H3123 109.476 no
H3122 C312 H3123 109.476 no
C101 N101 C104 110.32(14) yes
C101 N101 C105 112.81(13) yes
C104 N101 C105 107.94(14) yes
C103 N102 C104 108.31(14) yes
C103 N102 C107 111.78(13) yes
C104 N102 C107 110.40(14) yes
C201 N201 C204 111.07(14) yes
C201 N201 C205 112.44(13) yes
C204 N201 C205 108.14(14) yes
C203 N202 C204 108.11(14) yes
C203 N202 C207 111.73(14) yes
C204 N202 C207 110.24(14) yes
C305 N301 C304 108.21(15) yes
C305 N301 C301 113.96(14) yes
C304 N301 C301 110.41(15) yes
C303 N302 C304 108.36(14) yes
C303 N302 C307 112.48(14) yes
C304 N302 C307 110.38(15) yes
N101 C101 C302 117.66(15) yes
N101 C101 C102 121.38(15) yes
C302 C101 C102 120.87(16) yes
C101 C102 C103 120.77(15) yes
C101 C102 C201 119.08(16) yes
C103 C102 C201 119.92(15) yes
C102 C103 N102 112.52(14) yes
C102 C103 H1031 108.728 no
N102 C103 H1031 108.798 no
C102 C103 H1032 108.657 no
N102 C103 H1032 108.634 no
H1031 C103 H1032 109.466 no
N101 C104 N102 112.54(14) yes
N101 C104 H1041 108.736 no
N102 C104 H1041 108.723 no
N101 C104 H1042 108.702 no
N102 C104 H1042 108.642 no
H1041 C104 H1042 109.467 no
N101 C105 C106 112.96(14) yes
N101 C105 H1051 108.562 no
C106 C105 H1051 108.602 no
N101 C105 H1052 108.598 no
C106 C105 H1052 108.615 no
H1051 C105 H1052 109.467 no
C105 C106 C107 120.12(16) yes
C105 C106 C111 120.14(16) yes
C107 C106 C111 119.73(16) yes
N102 C107 C106 122.13(16) yes
N102 C107 C108 118.71(16) yes
C106 C107 C108 119.16(17) yes
C107 C108 C109 121.20(17) yes
C107 C108 H1081 119.419 no
C109 C108 H1081 119.377 no
C108 C109 C110 119.55(17) yes
C108 C109 H1091 120.196 no
C110 C109 H1091 120.251 no
C109 C110 O101 124.25(17) yes
C109 C110 C111 119.76(17) yes
O101 C110 C111 115.99(17) yes
C110 C111 C106 120.54(17) yes
C110 C111 H1111 119.730 no
C106 C111 H1111 119.727 no
O101 C112 H1121 109.456 no
O101 C112 H1122 109.542 no
H1121 C112 H1122 109.476 no
O101 C112 H1123 109.402 no
H1121 C112 H1123 109.476 no
H1122 C112 H1123 109.476 no
N201 C201 C102 117.11(15) yes
N201 C201 C202 121.25(15) yes
C102 C201 C202 121.46(16) yes
C301 C202 C201 118.60(16) yes
C301 C202 C203 120.63(15) yes
C201 C202 C203 120.52(15) yes
C202 C203 N202 112.96(14) yes
C202 C203 H2031 108.593 no
N202 C203 H2031 108.638 no
C202 C203 H2032 108.603 no
N202 C203 H2032 108.544 no
H2031 C203 H2032 109.467 no
N202 C204 N201 112.66(14) yes
N202 C204 H2041 108.676 no
N201 C204 H2041 108.686 no
N202 C204 H2042 108.634 no
N201 C204 H2042 108.681 no
H2041 C204 H2042 109.466 no
N201 C205 C206 112.77(14) yes
N201 C205 H2051 108.639 no
C206 C205 H2051 108.652 no
N201 C205 H2052 108.653 no
C206 C205 H2052 108.618 no
H2051 C205 H2052 109.467 no
C205 C206 C207 120.40(16) yes
C205 C206 C211 119.63(16) yes
C207 C206 C211 119.94(16) yes
N202 C207 C206 121.64(16) yes
N202 C207 C208 119.27(16) yes
C206 C207 C208 119.08(17) yes
C207 C208 C209 121.22(17) yes
C207 C208 H2081 119.371 no
C209 C208 H2081 119.413 no
C208 C209 C210 119.16(17) yes
C208 C209 H2091 120.433 no
C210 C209 H2091 120.411 no
C209 C210 O201 115.45(16) yes
C209 C210 C211 120.55(18) yes
O201 C210 C211 124.01(18) yes
C206 C211 C210 120.04(17) yes
C206 C211 H2111 120.030 no
C210 C211 H2111 119.928 no
O201 C212 H2121 109.499 no
O201 C212 H2122 109.421 no
H2121 C212 H2122 109.477 no
O201 C212 H2123 109.480 no
H2121 C212 H2123 109.475 no
H2122 C212 H2123 109.476 no
N401 C401 C402 121.33(16) yes
N401 C401 C602 117.73(16) yes
C402 C401 C602 120.87(16) yes
C401 C402 C403 120.73(16) yes
C401 C402 C501 118.95(16) yes
C403 C402 C501 120.01(15) yes
C402 C403 N402 112.66(14) yes
C402 C403 H4031 108.683 no
N402 C403 H4031 108.688 no
C402 C403 H4032 108.644 no
N402 C403 H4032 108.660 no
H4031 C403 H4032 109.467 no
N401 C404 N402 112.45(15) yes
N401 C404 H4041 108.769 no
N402 C404 H4041 108.714 no
N401 C404 H4042 108.723 no
N402 C404 H4042 108.688 no
H4041 C404 H4042 109.467 no
N401 C405 C406 113.56(15) yes
N401 C405 H4051 108.425 no
C406 C405 H4051 108.427 no
N401 C405 H4052 108.483 no
C406 C405 H4052 108.428 no
H4051 C405 H4052 109.467 no
C405 C406 C407 119.82(17) yes
C405 C406 C411 120.82(17) yes
C407 C406 C411 119.34(18) yes
N402 C407 C406 121.65(17) yes
N402 C407 C408 119.17(16) yes
C406 C407 C408 119.17(18) yes
C407 C408 C409 121.19(18) yes
C407 C408 H4081 119.390 no
C409 C408 H4081 119.418 no
C408 C409 C410 119.10(19) yes
C408 C409 H4091 120.465 no
C410 C409 H4091 120.437 no
C409 C410 O401 123.2(2) yes
C409 C410 C411 120.31(19) yes
O401 C410 C411 116.47(19) yes
C406 C411 C410 120.83(18) yes
C406 C411 H4111 119.601 no
C410 C411 H4111 119.573 no
O401 C412 H4121 109.426 no
O401 C412 H4122 109.463 no
H4121 C412 H4122 109.476 no
O401 C412 H4123 109.511 no
H4121 C412 H4123 109.476 no
H4122 C412 H4123 109.476 no
N501 C501 C402 117.41(15) yes
N501 C501 C502 120.67(15) yes
C402 C501 C502 121.78(16) yes
C501 C502 C503 120.90(15) yes
C501 C502 C601 118.38(15) yes
C503 C502 C601 120.40(15) yes
C502 C503 N502 113.11(14) yes
C502 C503 H5031 108.516 no
N502 C503 H5031 108.588 no
C502 C503 H5032 108.572 no
N502 C503 H5032 108.542 no
H5031 C503 H5032 109.467 no
N501 C504 N502 112.34(14) yes
N501 C504 H5041 108.763 no
N502 C504 H5041 108.810 no
N501 C504 H5042 108.725 no
N502 C504 H5042 108.704 no
H5041 C504 H5042 109.467 no
N501 C505 C506 113.30(14) yes
N501 C505 H5051 108.490 no
C506 C505 H5051 108.470 no
N501 C505 H5052 108.548 no
C506 C505 H5052 108.524 no
H5051 C505 H5052 109.467 no
C505 C506 C507 120.24(16) yes
C505 C506 C511 120.04(16) yes
C507 C506 C511 119.70(16) yes
N502 C507 C506 121.42(15) yes
N502 C507 C508 119.01(15) yes
C506 C507 C508 119.56(16) yes
C507 C508 C509 120.98(17) yes
C507 C508 H5081 119.480 no
C509 C508 H5081 119.544 no
C508 C509 C510 119.23(16) yes
C508 C509 H5091 120.334 no
C510 C509 H5091 120.432 no
C509 C510 O501 114.59(16) yes
C509 C510 C511 120.66(17) yes
O501 C510 C511 124.74(17) yes
C506 C511 C510 119.82(17) yes
C506 C511 H5111 120.088 no
C510 C511 H5111 120.094 no
O501 C512 H5121 109.447 no
O501 C512 H5122 109.442 no
H5121 C512 H5122 109.475 no
O501 C512 H5123 109.511 no
H5121 C512 H5123 109.476 no
H5122 C512 H5123 109.477 no
N601 C601 C502 117.40(15) yes
N601 C601 C602 121.65(15) yes
C502 C601 C602 120.89(15) yes
C401 C602 C601 119.12(15) yes
C401 C602 C603 120.76(16) yes
C601 C602 C603 120.02(15) yes
C602 C603 N602 113.15(14) yes
C602 C603 H6031 108.556 no
N602 C603 H6031 108.551 no
C602 C603 H6032 108.542 no
N602 C603 H6032 108.531 no
H6031 C603 H6032 109.467 no
N601 C604 N602 111.99(15) yes
N601 C604 H6041 108.829 no
N602 C604 H6041 108.870 no
N601 C604 H6042 108.806 no
N602 C604 H6042 108.852 no
H6041 C604 H6042 109.467 no
N601 C605 C606 113.47(14) yes
N601 C605 H6051 108.417 no
C606 C605 H6051 108.434 no
N601 C605 H6052 108.485 no
C606 C605 H6052 108.518 no
H6051 C605 H6052 109.467 no
C605 C606 C607 120.25(16) yes
C605 C606 C611 120.05(16) yes
C607 C606 C611 119.70(17) yes
N602 C607 C606 121.72(16) yes
N602 C607 C608 118.86(16) yes
C606 C607 C608 119.33(18) yes
C607 C608 C609 120.81(18) yes
C607 C608 H6081 119.605 no
C609 C608 H6081 119.585 no
C608 C609 C610 120.04(18) yes
C608 C609 H6091 119.946 no
C610 C609 H6091 120.012 no
C609 C610 O601 115.13(18) yes
C609 C610 C611 119.89(19) yes
O601 C610 C611 124.99(19) yes
C606 C611 C610 120.20(18) yes
C606 C611 H6111 119.873 no
C610 C611 H6111 119.931 no
O601 C612 H6121 109.470 no
O601 C612 H6122 109.347 no
H6121 C612 H6122 109.476 no
O601 C612 H6123 109.582 no
H6121 C612 H6123 109.476 no
H6122 C612 H6123 109.476 no
Cl702 C701 Cl701 113.46(15) yes
Cl702 C701 H7011 108.444 no
Cl701 C701 H7011 108.497 no
Cl702 C701 H7012 108.434 no
Cl701 C701 H7012 108.487 no
H7011 C701 H7012 109.467 no
Cl801 C801 Cl802 115.71(19) yes
Cl801 C801 H8011 108.006 no
Cl802 C801 H8011 107.993 no
Cl801 C801 H8012 107.780 no
Cl802 C801 H8012 107.781 no
H8011 C801 H8012 109.467 no

loop_
_geom_bond_atom_site_label_1
_geom_bond_atom_site_label_2
_geom_bond_distance
_geom_bond_publ_flag
N401 C401 1.438(2) yes
N401 C404 1.470(2) yes
N401 C405 1.474(2) yes
N402 C403 1.471(2) yes
N402 C404 1.457(2) yes
N402 C407 1.434(2) yes
N501 C501 1.442(2) yes
N501 C504 1.467(2) yes
N501 C505 1.476(2) yes
N502 C503 1.478(2) yes
N502 C504 1.464(2) yes
N502 C507 1.438(2) yes
N601 C601 1.434(2) yes
N601 C604 1.474(2) yes
N601 C605 1.471(2) yes
N602 C603 1.461(2) yes
N602 C604 1.462(2) yes
N602 C607 1.438(2) yes
O301 C310 1.376(3) yes
O301 C312 1.410(4) yes
O401 C410 1.373(3) yes
O401 C412 1.410(3) yes
O501 C510 1.378(2) yes
O501 C512 1.421(3) yes
O601 C610 1.368(3) yes
O601 C612 1.411(3) yes
Cl701 C701 1.747(3) yes
Cl702 C701 1.759(3) yes
Cl801 C801 1.745(3) yes
Cl802 C801 1.710(3) yes
O101 C110 1.370(2) yes
O101 C112 1.418(3) yes
O201 C210 1.380(2) yes
O201 C212 1.420(3) yes
C301 C302 1.404(2) yes
C301 N301 1.438(2) yes
C301 C202 1.415(2) yes
C302 C303 1.518(2) yes
C302 C101 1.409(2) yes
C303 N302 1.466(2) yes
C303 H3031 1.000 no
C303 H3032 1.000 no
C304 N301 1.470(2) yes
C304 N302 1.466(2) yes
C304 H3041 1.000 no
C304 H3042 1.000 no
C305 C306 1.525(3) yes
C305 N301 1.479(2) yes
C305 H3051 1.000 no
C305 H3052 1.000 no
C306 C307 1.390(3) yes
C306 C311 1.404(3) yes
C307 C308 1.402(3) yes
C307 N302 1.436(2) yes
C308 C309 1.376(3) yes
C308 H3081 1.000 no
C309 C310 1.390(3) yes
C309 H3091 1.000 no
C310 C311 1.396(3) yes
C311 H3111 1.000 no
C312 H3121 1.000 no
C312 H3122 1.000 no
C312 H3123 1.000 no
N101 C101 1.441(2) yes
N101 C104 1.465(2) yes
N101 C105 1.480(2) yes
N102 C103 1.475(2) yes
N102 C104 1.463(2) yes
N102 C107 1.430(2) yes
N201 C201 1.433(2) yes
N201 C204 1.458(2) yes
N201 C205 1.473(2) yes
N202 C203 1.482(2) yes
N202 C204 1.466(2) yes
N202 C207 1.439(2) yes
C101 C102 1.394(2) yes
C102 C103 1.518(2) yes
C102 C201 1.407(2) yes
C103 H1031 1.000 no
C103 H1032 1.000 no
C104 H1041 1.000 no
C104 H1042 1.000 no
C105 C106 1.520(2) yes
C105 H1051 1.000 no
C105 H1052 1.000 no
C106 C107 1.399(2) yes
C106 C111 1.392(3) yes
C107 C108 1.397(3) yes
C108 C109 1.384(3) yes
C108 H1081 1.000 no
C109 C110 1.395(3) yes
C109 H1091 1.000 no
C110 C111 1.396(3) yes
C111 H1111 1.000 no
C112 H1121 1.000 no
C112 H1122 1.000 no
C112 H1123 1.000 no
C201 C202 1.399(2) yes
C202 C203 1.526(2) yes
C203 H2031 1.000 no
C203 H2032 1.000 no
C204 H2041 1.000 no
C204 H2042 1.000 no
C205 C206 1.521(2) yes
C205 H2051 1.000 no
C205 H2052 1.000 no
C206 C207 1.397(3) yes
C206 C211 1.401(3) yes
C207 C208 1.397(3) yes
C208 C209 1.386(3) yes
C208 H2081 1.000 no
C209 C210 1.397(3) yes
C209 H2091 1.000 no
C210 C211 1.383(3) yes
C211 H2111 1.000 no
C212 H2121 1.000 no
C212 H2122 1.000 no
C212 H2123 1.000 no
C401 C402 1.396(2) yes
C401 C602 1.414(2) yes
C402 C403 1.523(2) yes
C402 C501 1.402(2) yes
C403 H4031 1.000 no
C403 H4032 1.000 no
C404 H4041 1.000 no
C404 H4042 1.000 no
C405 C406 1.516(3) yes
C405 H4051 1.000 no
C405 H4052 1.000 no
C406 C407 1.409(3) yes
C406 C411 1.389(3) yes
C407 C408 1.387(3) yes
C408 C409 1.393(3) yes
C408 H4081 1.000 no
C409 C410 1.391(3) yes
C409 H4091 1.000 no
C410 C411 1.382(3) yes
C411 H4111 1.000 no
C412 H4121 1.000 no
C412 H4122 1.000 no
C412 H4123 1.000 no
C501 C502 1.398(2) yes
C502 C503 1.520(2) yes
C502 C601 1.417(2) yes
C503 H5031 1.000 no
C503 H5032 1.000 no
C504 H5041 1.000 no
C504 H5042 1.000 no
C505 C506 1.512(2) yes
C505 H5051 1.000 no
C505 H5052 1.000 no
C506 C507 1.398(2) yes
C506 C511 1.403(3) yes
C507 C508 1.391(2) yes
C508 C509 1.386(3) yes
C508 H5081 1.000 no
C509 C510 1.396(3) yes
C509 H5091 1.000 no
C510 C511 1.385(3) yes
C511 H5111 1.000 no
C512 H5121 1.000 no
C512 H5122 1.000 no
C512 H5123 1.000 no
C601 C602 1.399(2) yes
C602 C603 1.527(2) yes
C603 H6031 1.000 no
C603 H6032 1.000 no
C604 H6041 1.000 no
C604 H6042 1.000 no
C605 C606 1.513(2) yes
C605 H6051 1.000 no
C605 H6052 1.000 no
C606 C607 1.400(3) yes
C606 C611 1.402(3) yes
C607 C608 1.399(3) yes
C608 C609 1.377(3) yes
C608 H6081 1.000 no
C609 C610 1.399(3) yes
C609 H6091 1.000 no
C610 C611 1.388(3) yes
C611 H6111 1.000 no
C612 H6121 1.000 no
C612 H6122 1.000 no
C612 H6123 1.000 no
C701 H7011 1.000 no
C701 H7012 1.000 no
C801 H8011 1.000 no
C801 H8012 1.000 no

loop_
_cod_related_entry_id
_cod_related_entry_database
_cod_related_entry_code
1 ChemSpider 30653013
